data_4000325
_journal_name_full 'Chemistry of Materials'
_journal_year 2003
_chemical_formula_sum 'Ga0.98 Mn0.02 N'
_chemical_formula_weight 83.51
_chemical_name_systematic
;
 Gallium manganese nitride (0.9813/0.0187/1)
;
_space_group_IT_number 186
_symmetry_cell_setting hexagonal
_symmetry_space_group_name_Hall 'P 6c -2c'
_symmetry_space_group_name_H-M 'P 63 m c'
_atom_sites_solution_hydrogens geom
_atom_sites_solution_primary direct
_atom_sites_solution_secondary difmap
_cell_angle_alpha 90.00
_cell_angle_beta 90.00
_cell_angle_gamma 120.00
_cell_formula_units_Z 2
_cell_length_a 3.2026(5)
_cell_length_b 3.2026(5)
_cell_length_c 5.1987(10)
_cell_measurement_reflns_used 800
_cell_measurement_temperature 293(2)
_cell_measurement_theta_max 37
_cell_measurement_theta_min 7.4
_cell_volume 46.178(14)
_diffrn_ambient_temperature 293(2)
_diffrn_detector_area_resol_mean 1024
_diffrn_measurement_device_type KM4CCD
_diffrn_measurement_method 'omega scan'
_diffrn_radiation_monochromator graphite
_diffrn_radiation_source 'fine-focus sealed tube'
_diffrn_radiation_type MoK\a
_diffrn_radiation_wavelength 0.71073
_diffrn_reflns_av_R_equivalents 0.0492
_diffrn_reflns_av_sigmaI/netI 0.0196
_diffrn_reflns_limit_h_max 5
_diffrn_reflns_limit_h_min -5
_diffrn_reflns_limit_k_max 5
_diffrn_reflns_limit_k_min -4
_diffrn_reflns_limit_l_max 8
_diffrn_reflns_limit_l_min -8
_diffrn_reflns_number 755
_diffrn_reflns_theta_max 37.18
_diffrn_reflns_theta_min 7.36
_diffrn_standards_decay_% 2
_diffrn_standards_interval_count '50 frames'
_diffrn_standards_interval_time ?
_diffrn_standards_number '1 frame'
_exptl_absorpt_coefficient_mu 28.438
_exptl_absorpt_correction_T_max 0.679
_exptl_absorpt_correction_T_min 0.040
_exptl_absorpt_correction_type analytical
_exptl_absorpt_process_details ?
_exptl_crystal_colour orange-brown
_exptl_crystal_density_diffrn 6.006
_exptl_crystal_density_meas ?
_exptl_crystal_density_method 'not measured'
_exptl_crystal_description planar
_exptl_crystal_F_000 76
_exptl_crystal_size_max 0.17
_exptl_crystal_size_mid 0.16
_exptl_crystal_size_min 0.018
_refine_ls_abs_structure_details 'Flack H D (1983), Acta Cryst. A39, 876-881'
_refine_ls_abs_structure_Flack 0.01(5)
_refine_ls_extinction_coef 0.16(3)
_refine_ls_extinction_expression Fc^*^=kFc[1+0.001xFc^2^\l^3^/sin(2\q)]^-1/4^
_refine_ls_extinction_method SHELXL
_refine_ls_goodness_of_fit_ref 1.275
_refine_ls_hydrogen_treatment mixed
_refine_ls_matrix_type full
_refine_ls_number_parameters 8
_refine_ls_number_reflns 108
_refine_ls_number_restraints 1
_refine_ls_restrained_S_all 1.268
_refine_ls_R_factor_all 0.0146
_refine_ls_R_factor_gt 0.0118
_refine_ls_shift/su_max 0.000
_refine_ls_shift/su_mean 0.000
_refine_ls_structure_factor_coef Fsqd
_refine_ls_weighting_details 'calc w=1/[\s^2^(Fo^2^)+(0.0102P)^2^+0.0000P] where P=(Fo^2^+2Fc^2^)/3'
_refine_ls_weighting_scheme calc
_refine_ls_wR_factor_gt 0.0227
_refine_ls_wR_factor_ref 0.0237
_reflns_number_gt 102
_reflns_number_total 108
_reflns_threshold_expression >2sigma(I)
_cod_depositor_comments
;
The following automatic conversions were performed:
'_symmetry_cell_setting' value 'Hexagonal' changed to 'hexagonal'
according to '/home/saulius/struct/CIF-dictionaries/cif_core.dic'
dictionary named 'cif_core.dic' version 2.4.1 from 2010-06-29.

Automatic conversion script
Id: cif_fix_enum 1527 2010-12-29 10:47:43Z saulius 
;
_cod_original_sg_symbol_H-M P6(3)mc
_cod_database_code 4000325

loop_
_symmetry_equiv_pos_as_xyz
'x, y, z'
'-y, x-y, z'
'-x+y, -x, z'
'-x, -y, z+1/2'
'y, -x+y, z+1/2'
'x-y, x, z+1/2'
'-y, -x, z'
'-x+y, y, z'
'x, x-y, z'
'y, x, z+1/2'
'x-y, -y, z+1/2'
'-x, -x+y, z+1/2'

loop_
_atom_site_label
_atom_site_type_symbol
_atom_site_fract_x
_atom_site_fract_y
_atom_site_fract_z
_atom_site_U_iso_or_equiv
_atom_site_adp_type
_atom_site_occupancy
_atom_site_symmetry_multiplicity
_atom_site_calc_flag
_atom_site_refinement_flags
_atom_site_disorder_assembly
_atom_site_disorder_group
N1 N 0.6667 0.3333 0.5709(4) 0.0046(4) Uani 1 6 d S . .
Ga1 Ga 0.6667 0.3333 0.9494(4) 0.00427(12) Uani 0.98 6 d SP . .
Mn1 Mn 0.6667 0.3333 0.9494(4) 0.00427(12) Uani 0.02 6 d SP . .

loop_
_atom_site_aniso_label
_atom_site_aniso_U_11
_atom_site_aniso_U_22
_atom_site_aniso_U_33
_atom_site_aniso_U_23
_atom_site_aniso_U_13
_atom_site_aniso_U_12
N1 0.0042(6) 0.0042(6) 0.0055(10) 0.000 0.000 0.0021(3)
Ga1 0.00423(12) 0.00423(12) 0.00435(15) 0.000 0.000 0.00211(6)
Mn1 0.00423(12) 0.00423(12) 0.00435(15) 0.000 0.000 0.00211(6)
